data_7720199
loop_
_publ_author_name
'Topi&#x107;, Edi'
'Sarjanovi&#x107;, Josipa'
'Kuzman, Dino'
'Cocut, Andrea'
'Hrenar, Tomica'
'Pisk, Jana'
'Vrdoljak, Vi&#x161;nja'

_publ_section_title
;
 Nicotinoyl hydrazone-directed vanadium assemblies: metallosupramolecular
 isomerism, polymorphism, and catalytic oxidation performance.
;
_journal_issue 10
_journal_name_full 'Dalton transactions (Cambridge, England : 2003)'
_journal_page_first 4237
_journal_page_last 4249
_journal_paper_doi 10.1039/d5dt03088a
_journal_volume 55
_journal_year 2026
_chemical_formula_moiety 'C15 H14 N3 O5 V'
_chemical_formula_sum 'C15 H14 N3 O5 V'
_chemical_formula_weight 367.23
_chemical_name_systematic 'oxo-methoxo-[N''-(2-oxo-3-methoxybenzylidene)nicotinoylhydrazonato]vanadium(v) polymer'
_space_group_crystal_system monoclinic
_space_group_IT_number 14
_space_group_name_Hall '-P 2ybc'
_space_group_name_H-M_alt 'P 1 21/c 1'
_atom_sites_solution_hydrogens geom
_audit_creation_date 2025-09-08
_audit_creation_method
;
Olex2 1.5
(compiled 2025.07.13 svn.rb7424aed for OlexSys, GUI svn.r7314)
;
_audit_update_record
;
2025-12-22 deposited with the CCDC.	2026-02-17 downloaded from the CCDC.
;
_cell_angle_alpha 90
_cell_angle_beta 102.323(7)
_cell_angle_gamma 90
_cell_formula_units_Z 8
_cell_length_a 11.4973(7)
_cell_length_b 10.8105(5)
_cell_length_c 26.3388(19)
_cell_measurement_reflns_used 4029
_cell_measurement_temperature 298
_cell_measurement_theta_max 24.4900
_cell_measurement_theta_min 4.3430
_cell_volume 3198.3(3)
_computing_cell_refinement 'CrysAlisPro 1.171.39.46 (Rigaku OD, 2018)'
_computing_data_collection 'CrysAlisPro 1.171.39.46 (Rigaku OD, 2018)'
_computing_data_reduction 'CrysAlisPro 1.171.39.46 (Rigaku OD, 2018)'
_computing_molecular_graphics 'Olex2 1.5 (Dolomanov et al., 2009)'
_computing_publication_material 'Olex2 1.5 (Dolomanov et al., 2009)'
_computing_structure_refinement 'SHELXL 2019/3 (Sheldrick, 2015)'
_computing_structure_solution 'ShelXT (Sheldrick, 2015)'
_diffrn_ambient_temperature 298
_diffrn_detector 'CCD plate'
_diffrn_detector_area_resol_mean 16.3426
_diffrn_detector_type Sapphire3
_diffrn_measured_fraction_theta_full 0.995
_diffrn_measured_fraction_theta_max 0.914
_diffrn_measurement_details
;
List of Runs (angles in degrees, time in seconds):

  # Type    Start    End  Width  t~exp~   \w     \q     \k     \f   Frames
#--------------------------------------------------------------------------
  1  \w   -102.00  -8.00   1.00    2.00    --  -31.47 -57.00-180.00   94
  2  \w    -55.00  39.00   1.00    2.00    --  -31.47  57.00  30.00   94
  3  \w    -55.00  39.00   1.00    2.00    --  -31.47  57.00  90.00   94
  4  \w   -104.00   2.00   1.00    2.00    --  -31.47 -77.00 -90.00  106
  5  \w     34.00 109.00   1.00    2.00    --   28.65 179.00 -60.00   75
  6  \w   -102.00 -77.00   1.00    2.00    --  -31.47 -57.00  90.00   25
  7  \w   -102.00  -8.00   1.00    2.00    --  -31.47 -57.00  30.00   94
;
_diffrn_measurement_device 'four-circle diffractometer'
_diffrn_measurement_device_type 'Xcalibur, Sapphire3'
_diffrn_measurement_method '\w scans'
_diffrn_orient_matrix_type 'CrysAlisPro convention (1999,Acta A55,543-557)'
_diffrn_orient_matrix_UB_11 -0.0489397000
_diffrn_orient_matrix_UB_12 -0.0404958000
_diffrn_orient_matrix_UB_13 -0.0008184000
_diffrn_orient_matrix_UB_21 0.0039951000
_diffrn_orient_matrix_UB_22 0.0093522000
_diffrn_orient_matrix_UB_23 0.0269717000
_diffrn_orient_matrix_UB_31 -0.0397216000
_diffrn_orient_matrix_UB_32 0.0507514000
_diffrn_orient_matrix_UB_33 -0.0056452000
_diffrn_radiation_monochromator graphite
_diffrn_radiation_probe x-ray
_diffrn_radiation_type MoK\a
_diffrn_radiation_wavelength 0.71073
_diffrn_reflns_av_R_equivalents 0.0877
_diffrn_reflns_av_unetI/netI 0.1056
_diffrn_reflns_Laue_measured_fraction_full 0.995
_diffrn_reflns_Laue_measured_fraction_max 0.914
_diffrn_reflns_limit_h_max 17
_diffrn_reflns_limit_h_min -16
_diffrn_reflns_limit_k_max 16
_diffrn_reflns_limit_k_min -16
_diffrn_reflns_limit_l_max 39
_diffrn_reflns_limit_l_min -38
_diffrn_reflns_number 42682
_diffrn_reflns_point_group_measured_fraction_full 0.995
_diffrn_reflns_point_group_measured_fraction_max 0.914
_diffrn_reflns_theta_full 25.242
_diffrn_reflns_theta_max 32.800
_diffrn_reflns_theta_min 4.096
_diffrn_source 'fine-focus sealed X-ray tube'
_diffrn_source_type 'Enhance (Mo) X-ray Source'
_exptl_absorpt_coefficient_mu 0.651
_exptl_absorpt_correction_T_max 1.00000
_exptl_absorpt_correction_T_min 0.97100
_exptl_absorpt_correction_type multi-scan
_exptl_absorpt_process_details
;
CrysAlisPro 1.171.39.46 (Rigaku Oxford Diffraction, 2018)
Empirical absorption correction using spherical harmonics,
 implemented in SCALE3 ABSPACK scaling algorithm.
;
_exptl_crystal_colour 'dark red'
_exptl_crystal_colour_modifier dark
_exptl_crystal_colour_primary red
_exptl_crystal_density_diffrn 1.525
_exptl_crystal_description prism
_exptl_crystal_F_000 1504
_exptl_crystal_preparation 'Reaction between VANH and VO(acac)2 in methanol.'
_exptl_crystal_recrystallization_method 'Crystallization from methanol solution.'
_exptl_crystal_size_max 0.6
_exptl_crystal_size_mid 0.4
_exptl_crystal_size_min 0.4
_refine_diff_density_max 0.540
_refine_diff_density_min -0.290
_refine_diff_density_rms 0.070
_refine_ls_extinction_method none
_refine_ls_goodness_of_fit_ref 0.994
_refine_ls_hydrogen_treatment constr
_refine_ls_matrix_type full
_refine_ls_number_parameters 437
_refine_ls_number_reflns 10849
_refine_ls_number_restraints 0
_refine_ls_restrained_S_all 0.994
_refine_ls_R_factor_all 0.1679
_refine_ls_R_factor_gt 0.0636
_refine_ls_shift/su_max 0.001
_refine_ls_shift/su_mean 0.000
_refine_ls_structure_factor_coef Fsqd
_refine_ls_weighting_details 'w=1/[\s^2^(Fo^2^)+(0.0616P)^2^] where P=(Fo^2^+2Fc^2^)/3'
_refine_ls_weighting_scheme calc
_refine_ls_wR_factor_gt 0.1242
_refine_ls_wR_factor_ref 0.1648
_reflns_Friedel_coverage 0.000
_reflns_number_gt 4925
_reflns_number_total 10849
_reflns_threshold_expression 'I > 2\s(I)'
_cod_data_source_file d5dt03088a2.cif
_cod_data_source_block 1
_cod_depositor_comments 'Adding full bibliography for 7720194--7720204.cif.'
_cod_database_code 7720199
_shelx_shelxl_version_number 2019/3
_chemical_oxdiff_formula 'V2 C28 N6 O8'
_chemical_oxdiff_usercomment Martina_vanNH+VOacac2-MeOH-sobna
_shelx_space_group_comment
;
The symmetry employed for this shelxl refinement is uniquely defined
by the following loop, which should always be used as a source of
symmetry information in preference to the above space-group names.
They are only intended as comments.
;
_shelx_estimated_absorpt_t_max 0.781
_shelx_estimated_absorpt_t_min 0.696
_olex2_refinement_description
;
1. Fixed Uiso
 At 1.2 times of:
  All C(H) groups
 At 1.5 times of:
  All C(H,H,H) groups
2.a Aromatic/amide H refined with riding coordinates:
 C10(H10), C10A(H10A), C2A(H2A), C13A(H13A), C11A(H11A), C2(H2), C11(H11),
 C12A(H12A), C8A(H8A), C12(H12), C13(H13), C8(H8), C6(H6), C7(H7), C6A(H6A),
 C7A(H7A)
2.b Idealised Me refined as rotating group:
 C14(H14A,H14B,H14C), C15(H15A,H15B,H15C), C14A(H14D,H14E,H14F), C15A(H15D,
 H15E,H15F)
;
_olex2_submission_special_instructions 'No special instructions were received'
_oxdiff_exptl_absorpt_empirical_details
;
Empirical correction (ABSPACK) includes:
- Absorption correction using spherical harmonics
- Frame scaling
;
_oxdiff_exptl_absorpt_empirical_full_max 1.100
_oxdiff_exptl_absorpt_empirical_full_min 0.944

loop_
_space_group_symop_operation_xyz
'x, y, z'
'-x, y+1/2, -z+1/2'
'-x, -y, -z'
'x, -y-1/2, z-1/2'

loop_
_atom_site_label
_atom_site_type_symbol
_atom_site_fract_x
_atom_site_fract_y
_atom_site_fract_z
_atom_site_U_iso_or_equiv
_atom_site_adp_type
_atom_site_occupancy
_atom_site_site_symmetry_order
_atom_site_calc_flag
_atom_site_refinement_flags_posn
_atom_site_refinement_flags_adp
_atom_site_refinement_flags_occupancy
_atom_site_disorder_assembly
_atom_site_disorder_group
V1A V 0.54613(5) 0.72538(4) 0.61887(2) 0.04090(15) Uani 1 1 d . . . . .
V1 V 0.88908(5) 0.13687(5) 0.65358(2) 0.04576(16) Uani 1 1 d . . . . .
O1A O 0.59623(17) 0.55940(17) 0.60310(7) 0.0411(5) Uani 1 1 d . . . . .
O2A O 0.43132(18) 0.83701(17) 0.62939(8) 0.0449(5) Uani 1 1 d . . . . .
O2 O 0.9356(2) 0.26204(19) 0.61428(8) 0.0514(6) Uani 1 1 d . . . . .
O4A O 0.6551(2) 0.73233(19) 0.67704(9) 0.0560(6) Uani 1 1 d . . . . .
O1 O 0.77897(19) 0.07210(17) 0.69344(8) 0.0482(5) Uani 1 1 d . . . . .
O3 O 1.0602(2) 0.3483(2) 0.55073(9) 0.0599(6) Uani 1 1 d . . . . .
N2A N 0.4040(2) 0.6522(2) 0.56233(9) 0.0377(6) Uani 1 1 d . . . . .
O5A O 0.6038(2) 0.8001(2) 0.57915(9) 0.0601(6) Uani 1 1 d . . . . .
O4 O 0.8736(2) 0.00927(18) 0.61066(8) 0.0556(6) Uani 1 1 d . . . . .
N3 N 0.5432(2) 0.1026(2) 0.82080(9) 0.0396(6) Uani 1 1 d . . . . .
N2 N 0.8523(2) 0.2864(2) 0.70077(9) 0.0418(6) Uani 1 1 d . . . . .
O3A O 0.3652(2) 1.0560(2) 0.65539(10) 0.0716(7) Uani 1 1 d . . . . .
N3A N 0.6958(2) 0.1989(2) 0.59993(9) 0.0430(6) Uani 1 1 d . . . . .
O5 O 1.0119(2) 0.1065(2) 0.69216(9) 0.0643(6) Uani 1 1 d . . . . .
N1 N 0.7736(2) 0.2607(2) 0.73338(9) 0.0432(6) Uani 1 1 d . . . . .
N1A N 0.4149(2) 0.5283(2) 0.54795(9) 0.0414(6) Uani 1 1 d . . . . .
C9 C 0.6536(3) 0.0913(3) 0.75325(11) 0.0397(7) Uani 1 1 d . . . . .
C10 C 0.6245(3) 0.1469(3) 0.79672(10) 0.0379(7) Uani 1 1 d . . . . .
H10 H 0.664398 0.218974 0.809514 0.045 Uiso 1 1 calc R U . . .
C9A C 0.5522(3) 0.3577(2) 0.56925(11) 0.0368(7) Uani 1 1 d . . . . .
C10A C 0.6613(3) 0.3174(3) 0.59612(11) 0.0395(7) Uani 1 1 d . . . . .
H10A H 0.714833 0.376481 0.612822 0.047 Uiso 1 1 calc R U . . .
C1A C 0.5188(3) 0.4898(2) 0.57233(11) 0.0373(7) Uani 1 1 d . . . . .
C3A C 0.2838(3) 0.8361(3) 0.54992(11) 0.0396(7) Uani 1 1 d . . . . .
C1 C 0.7414(3) 0.1458(3) 0.72602(11) 0.0424(7) Uani 1 1 d . . . . .
C2A C 0.3128(3) 0.7118(3) 0.53767(11) 0.0396(7) Uani 1 1 d . . . . .
H2A H 0.262274 0.672210 0.510192 0.048 Uiso 1 1 calc R U . . .
C4A C 0.3427(3) 0.8927(3) 0.59574(11) 0.0400(7) Uani 1 1 d . . . . .
C4 C 0.9874(3) 0.3708(3) 0.62649(12) 0.0426(7) Uani 1 1 d . . . . .
C13A C 0.4740(3) 0.2703(3) 0.54207(12) 0.0461(8) Uani 1 1 d . . . . .
H13A H 0.400593 0.293845 0.522064 0.055 Uiso 1 1 calc R U . . .
C11A C 0.6181(3) 0.1162(3) 0.57476(12) 0.0470(8) Uani 1 1 d . . . . .
H11A H 0.639539 0.033126 0.577129 0.056 Uiso 1 1 calc R U . . .
C2 C 0.9000(3) 0.3944(3) 0.70463(12) 0.0468(8) Uani 1 1 d . . . . .
H2 H 0.886081 0.446681 0.730748 0.056 Uiso 1 1 calc R U . . .
C11 C 0.4868(3) -0.0018(3) 0.80117(12) 0.0493(8) Uani 1 1 d . . . . .
H11 H 0.428114 -0.033468 0.816955 0.059 Uiso 1 1 calc R U . . .
C5 C 1.0549(3) 0.4215(3) 0.59275(13) 0.0474(8) Uani 1 1 d . . . . .
C12A C 0.5087(3) 0.1473(3) 0.54566(13) 0.0510(8) Uani 1 1 d . . . . .
H12A H 0.458009 0.086438 0.528452 0.061 Uiso 1 1 calc R U . . .
C3 C 0.9741(3) 0.4391(3) 0.67057(12) 0.0453(7) Uani 1 1 d . . . . .
C8A C 0.1906(3) 0.8992(3) 0.51654(13) 0.0531(8) Uani 1 1 d . . . . .
H8A H 0.150813 0.862120 0.485868 0.064 Uiso 1 1 calc R U . . .
C5A C 0.3052(3) 1.0102(3) 0.60932(13) 0.0490(8) Uani 1 1 d . . . . .
C12 C 0.5110(3) -0.0635(3) 0.75940(13) 0.0560(9) Uani 1 1 d . . . . .
H12 H 0.471293 -0.136519 0.747799 0.067 Uiso 1 1 calc R U . . .
C13 C 0.5953(3) -0.0155(3) 0.73476(12) 0.0520(8) Uani 1 1 d . . . . .
H13 H 0.612559 -0.055100 0.705898 0.062 Uiso 1 1 calc R U . . .
C8 C 1.0260(3) 0.5562(3) 0.67906(13) 0.0508(8) Uani 1 1 d . . . . .
H8 H 1.016382 0.602401 0.707666 0.061 Uiso 1 1 calc R U . . .
C6 C 1.1052(3) 0.5364(3) 0.60268(14) 0.0585(9) Uani 1 1 d . . . . .
H6 H 1.149617 0.569715 0.580319 0.070 Uiso 1 1 calc R U . . .
C7 C 1.0905(3) 0.6033(3) 0.64585(15) 0.0603(9) Uani 1 1 d . . . . .
H7 H 1.125045 0.681175 0.652124 0.072 Uiso 1 1 calc R U . . .
C6A C 0.2142(3) 1.0706(3) 0.57602(15) 0.0591(9) Uani 1 1 d . . . . .
H6A H 0.189655 1.148362 0.584642 0.071 Uiso 1 1 calc R U . . .
C7A C 0.1590(3) 1.0147(3) 0.52935(15) 0.0632(10) Uani 1 1 d . . . . .
H7A H 0.099475 1.057147 0.506510 0.076 Uiso 1 1 calc R U . . .
C14 C 1.1356(4) 0.3891(4) 0.51762(16) 0.0744(11) Uani 1 1 d . . . . .
H14A H 1.136429 0.328181 0.491178 0.112 Uiso 1 1 calc R U . . .
H14B H 1.214962 0.400534 0.537725 0.112 Uiso 1 1 calc R U . . .
H14C H 1.106315 0.466030 0.501659 0.112 Uiso 1 1 calc R U . . .
C15 C 0.9478(4) -0.0951(3) 0.61181(18) 0.0883(14) Uani 1 1 d . . . . .
H15A H 1.000727 -0.082185 0.588600 0.132 Uiso 1 1 calc R U . . .
H15B H 0.899810 -0.166939 0.601114 0.132 Uiso 1 1 calc R U . . .
H15C H 0.993458 -0.107017 0.646481 0.132 Uiso 1 1 calc R U . . .
C14A C 0.3256(5) 1.1696(4) 0.6726(2) 0.1111(18) Uani 1 1 d . . . . .
H14D H 0.339931 1.235217 0.650211 0.167 Uiso 1 1 calc R U . . .
H14E H 0.368029 1.185957 0.707511 0.167 Uiso 1 1 calc R U . . .
H14F H 0.241845 1.164491 0.671898 0.167 Uiso 1 1 calc R U . . .
C15A C 0.7752(4) 0.7512(4) 0.6905(2) 0.1017(16) Uani 1 1 d . . . . .
H15D H 0.794439 0.828700 0.676477 0.152 Uiso 1 1 calc R U . . .
H15E H 0.815479 0.685400 0.676794 0.152 Uiso 1 1 calc R U . . .
H15F H 0.800239 0.752798 0.727672 0.152 Uiso 1 1 calc R U . . .

loop_
_atom_site_aniso_label
_atom_site_aniso_U_11
_atom_site_aniso_U_22
_atom_site_aniso_U_33
_atom_site_aniso_U_23
_atom_site_aniso_U_13
_atom_site_aniso_U_12
V1A 0.0462(3) 0.0319(3) 0.0441(3) -0.0068(2) 0.0086(2) 0.0026(2)
V1 0.0626(4) 0.0357(3) 0.0440(3) 0.0011(2) 0.0225(3) 0.0053(2)
O1A 0.0428(12) 0.0333(10) 0.0480(12) -0.0099(9) 0.0112(10) 0.0028(9)
O2A 0.0565(13) 0.0369(11) 0.0403(12) -0.0039(9) 0.0078(10) 0.0120(10)
O2 0.0678(15) 0.0443(13) 0.0474(13) -0.0031(10) 0.0237(11) -0.0076(11)
O4A 0.0469(13) 0.0485(13) 0.0662(16) -0.0196(11) -0.0019(11) 0.0055(10)
O1 0.0709(15) 0.0340(11) 0.0456(12) -0.0019(9) 0.0257(11) 0.0006(10)
O3 0.0669(16) 0.0594(15) 0.0613(15) 0.0022(12) 0.0315(13) -0.0042(12)
N2A 0.0464(15) 0.0356(13) 0.0332(13) -0.0020(10) 0.0132(11) 0.0018(11)
O5A 0.0745(16) 0.0410(12) 0.0701(16) -0.0082(11) 0.0275(13) -0.0129(11)
O4 0.0836(17) 0.0364(12) 0.0538(14) -0.0008(10) 0.0303(13) 0.0083(11)
N3 0.0507(15) 0.0353(13) 0.0326(13) -0.0020(10) 0.0087(11) -0.0060(11)
N2 0.0507(15) 0.0405(14) 0.0365(14) -0.0004(11) 0.0142(12) 0.0002(12)
O3A 0.0848(19) 0.0496(14) 0.0725(18) -0.0233(13) -0.0010(15) 0.0240(13)
N3A 0.0556(16) 0.0306(13) 0.0455(15) -0.0028(11) 0.0169(13) 0.0001(11)
O5 0.0651(16) 0.0706(16) 0.0593(15) 0.0052(13) 0.0182(13) 0.0170(13)
N1 0.0556(16) 0.0363(14) 0.0409(14) -0.0025(11) 0.0179(13) -0.0023(12)
N1A 0.0490(16) 0.0316(13) 0.0455(15) -0.0067(11) 0.0142(12) 0.0004(11)
C9 0.0480(18) 0.0357(15) 0.0350(16) 0.0004(13) 0.0075(14) 0.0012(13)
C10 0.0462(17) 0.0342(15) 0.0324(15) -0.0010(12) 0.0066(13) -0.0037(13)
C9A 0.0470(17) 0.0307(15) 0.0367(16) -0.0042(12) 0.0179(14) -0.0005(13)
C10A 0.0500(18) 0.0280(14) 0.0433(17) -0.0061(12) 0.0161(15) -0.0018(13)
C1A 0.0463(18) 0.0330(15) 0.0371(16) -0.0044(13) 0.0193(14) -0.0006(13)
C3A 0.0426(17) 0.0390(16) 0.0389(17) 0.0051(13) 0.0123(14) 0.0059(13)
C1 0.0533(19) 0.0425(17) 0.0328(16) 0.0006(13) 0.0121(14) 0.0044(14)
C2A 0.0416(17) 0.0435(17) 0.0349(16) 0.0002(13) 0.0104(14) 0.0002(14)
C4A 0.0459(17) 0.0347(15) 0.0421(17) 0.0084(13) 0.0159(15) 0.0080(13)
C4 0.0442(17) 0.0385(17) 0.0439(18) 0.0072(14) 0.0071(14) 0.0038(14)
C13A 0.0471(18) 0.0433(17) 0.0505(19) -0.0110(15) 0.0165(15) -0.0003(14)
C11A 0.060(2) 0.0292(15) 0.055(2) -0.0040(14) 0.0210(17) -0.0003(15)
C2 0.056(2) 0.0412(17) 0.0444(18) -0.0050(14) 0.0143(16) -0.0026(15)
C11 0.062(2) 0.0408(17) 0.0475(19) -0.0025(15) 0.0160(16) -0.0136(15)
C5 0.0423(18) 0.0497(19) 0.0505(19) 0.0086(16) 0.0108(15) 0.0069(14)
C12A 0.057(2) 0.0349(17) 0.064(2) -0.0131(15) 0.0213(18) -0.0107(15)
C3 0.0458(18) 0.0411(17) 0.0479(19) 0.0024(14) 0.0073(15) -0.0001(14)
C8A 0.051(2) 0.059(2) 0.048(2) 0.0066(17) 0.0068(16) 0.0075(17)
C5A 0.054(2) 0.0394(17) 0.054(2) -0.0019(15) 0.0121(17) 0.0074(15)
C12 0.072(2) 0.0428(18) 0.055(2) -0.0153(16) 0.0186(19) -0.0185(16)
C13 0.070(2) 0.0419(18) 0.0466(19) -0.0119(15) 0.0184(17) -0.0058(16)
C8 0.0455(19) 0.0472(19) 0.058(2) -0.0028(16) 0.0072(16) -0.0051(15)
C6 0.053(2) 0.058(2) 0.067(2) 0.0125(18) 0.0172(19) -0.0089(17)
C7 0.054(2) 0.050(2) 0.076(3) -0.0009(19) 0.0105(19) -0.0121(17)
C6A 0.059(2) 0.0426(19) 0.075(3) 0.0057(18) 0.013(2) 0.0170(16)
C7A 0.058(2) 0.057(2) 0.073(3) 0.013(2) 0.009(2) 0.0209(18)
C14 0.076(3) 0.082(3) 0.077(3) 0.011(2) 0.042(2) 0.002(2)
C15 0.134(4) 0.050(2) 0.095(3) 0.001(2) 0.057(3) 0.029(2)
C14A 0.123(4) 0.071(3) 0.123(4) -0.047(3) -0.011(3) 0.042(3)
C15A 0.054(3) 0.098(4) 0.144(5) -0.022(3) 0.001(3) 0.002(2)

loop_
_atom_type_symbol
_atom_type_description
_atom_type_scat_dispersion_real
_atom_type_scat_dispersion_imag
_atom_type_scat_source
C C 0.0033 0.0016 'International Tables Vol C Tables 4.2.6.8 and 6.1.1.4'
H H 0.0000 0.0000 'International Tables Vol C Tables 4.2.6.8 and 6.1.1.4'
N N 0.0061 0.0033 'International Tables Vol C Tables 4.2.6.8 and 6.1.1.4'
O O 0.0106 0.0060 'International Tables Vol C Tables 4.2.6.8 and 6.1.1.4'
V V 0.3005 0.5294 'International Tables Vol C Tables 4.2.6.8 and 6.1.1.4'

loop_
_geom_angle_atom_site_label_1
_geom_angle_atom_site_label_2
_geom_angle_atom_site_label_3
_geom_angle
_geom_angle_site_symmetry_1
_geom_angle_site_symmetry_3
_geom_angle_publ_flag
O1A V1A N2A 74.08(9) . . ?
O1A V1A N3 79.88(8) . 2_656 ?
O2A V1A O1A 151.75(9) . . ?
O2A V1A N2A 83.16(9) . . ?
O2A V1A N3 81.13(8) . 2_656 ?
O4A V1A O1A 92.10(9) . . ?
O4A V1A O2A 103.86(9) . . ?
O4A V1A N2A 158.02(10) . . ?
O4A V1A N3 77.21(10) . 2_656 ?
N2A V1A N3 83.47(8) . 2_656 ?
O5A V1A O1A 98.32(10) . . ?
O5A V1A O2A 100.35(11) . . ?
O5A V1A O4A 103.49(12) . . ?
O5A V1A N2A 95.52(11) . . ?
O5A V1A N3 178.12(10) . 2_656 ?
O2 V1 O1 150.07(9) . . ?
O2 V1 N2 83.63(9) . . ?
O2 V1 N3A 79.22(9) . . ?
O1 V1 N2 74.03(8) . . ?
O1 V1 N3A 78.19(8) . . ?
O4 V1 O2 102.39(9) . . ?
O4 V1 O1 94.36(9) . . ?
O4 V1 N2 163.14(11) . . ?
O4 V1 N3A 83.67(10) . . ?
N2 V1 N3A 82.01(9) . . ?
O5 V1 O2 100.68(12) . . ?
O5 V1 O1 99.96(11) . . ?
O5 V1 O4 101.67(12) . . ?
O5 V1 N2 92.51(11) . . ?
O5 V1 N3A 174.50(10) . . ?
C1A O1A V1A 117.86(17) . . ?
C4A O2A V1A 131.17(17) . . ?
C4 O2 V1 132.93(19) . . ?
C15A O4A V1A 136.4(3) . . ?
C1 O1 V1 118.65(18) . . ?
C5 O3 C14 116.9(3) . . ?
N1A N2A V1A 116.53(18) . . ?
C2A N2A V1A 126.4(2) . . ?
C2A N2A N1A 116.9(2) . . ?
C15 O4 V1 129.2(3) . . ?
C10 N3 V1A 123.27(18) . 2_646 ?
C10 N3 C11 116.7(2) . . ?
C11 N3 V1A 117.83(19) . 2_646 ?
N1 N2 V1 116.13(17) . . ?
C2 N2 V1 126.83(19) . . ?
C2 N2 N1 116.9(2) . . ?
C5A O3A C14A 117.8(3) . . ?
C10A N3A V1 121.4(2) . . ?
C11A N3A V1 122.0(2) . . ?
C11A N3A C10A 116.5(3) . . ?
C1 N1 N2 107.4(2) . . ?
C1A N1A N2A 107.3(2) . . ?
C10 C9 C1 122.3(3) . . ?
C13 C9 C10 118.0(3) . . ?
C13 C9 C1 119.7(3) . . ?
N3 C10 C9 123.6(3) . . ?
N3 C10 H10 118.2 . . ?
C9 C10 H10 118.2 . . ?
C10A C9A C1A 119.7(3) . . ?
C10A C9A C13A 117.9(3) . . ?
C13A C9A C1A 122.3(3) . . ?
N3A C10A C9A 124.5(3) . . ?
N3A C10A H10A 117.8 . . ?
C9A C10A H10A 117.8 . . ?
O1A C1A C9A 115.9(3) . . ?
N1A C1A O1A 123.7(3) . . ?
N1A C1A C9A 120.2(3) . . ?
C4A C3A C2A 120.8(3) . . ?
C4A C3A C8A 119.5(3) . . ?
C8A C3A C2A 119.6(3) . . ?
O1 C1 C9 115.5(3) . . ?
N1 C1 O1 123.8(3) . . ?
N1 C1 C9 120.7(2) . . ?
N2A C2A C3A 124.0(3) . . ?
N2A C2A H2A 118.0 . . ?
C3A C2A H2A 118.0 . . ?
O2A C4A C3A 122.4(3) . . ?
O2A C4A C5A 117.8(3) . . ?
C3A C4A C5A 119.8(3) . . ?
O2 C4 C5 118.1(3) . . ?
O2 C4 C3 122.8(3) . . ?
C5 C4 C3 119.1(3) . . ?
C9A C13A H13A 120.9 . . ?
C12A C13A C9A 118.1(3) . . ?
C12A C13A H13A 120.9 . . ?
N3A C11A H11A 118.3 . . ?
N3A C11A C12A 123.5(3) . . ?
C12A C11A H11A 118.3 . . ?
N2 C2 H2 118.2 . . ?
N2 C2 C3 123.6(3) . . ?
C3 C2 H2 118.2 . . ?
N3 C11 H11 118.2 . . ?
N3 C11 C12 123.6(3) . . ?
C12 C11 H11 118.2 . . ?
O3 C5 C4 114.2(3) . . ?
C6 C5 O3 125.9(3) . . ?
C6 C5 C4 119.9(3) . . ?
C13A C12A H12A 120.3 . . ?
C11A C12A C13A 119.4(3) . . ?
C11A C12A H12A 120.3 . . ?
C4 C3 C2 121.1(3) . . ?
C8 C3 C4 119.2(3) . . ?
C8 C3 C2 119.4(3) . . ?
C3A C8A H8A 120.1 . . ?
C7A C8A C3A 119.8(3) . . ?
C7A C8A H8A 120.1 . . ?
O3A C5A C4A 115.5(3) . . ?
O3A C5A C6A 124.7(3) . . ?
C6A C5A C4A 119.8(3) . . ?
C11 C12 H12 120.7 . . ?
C11 C12 C13 118.7(3) . . ?
C13 C12 H12 120.7 . . ?
C9 C13 C12 119.3(3) . . ?
C9 C13 H13 120.3 . . ?
C12 C13 H13 120.3 . . ?
C3 C8 H8 119.7 . . ?
C7 C8 C3 120.6(3) . . ?
C7 C8 H8 119.7 . . ?
C5 C6 H6 119.7 . . ?
C5 C6 C7 120.5(3) . . ?
C7 C6 H6 119.7 . . ?
C8 C7 C6 120.7(3) . . ?
C8 C7 H7 119.7 . . ?
C6 C7 H7 119.7 . . ?
C5A C6A H6A 120.1 . . ?
C5A C6A C7A 119.8(3) . . ?
C7A C6A H6A 120.1 . . ?
C8A C7A C6A 121.3(3) . . ?
C8A C7A H7A 119.3 . . ?
C6A C7A H7A 119.3 . . ?
O3 C14 H14A 109.5 . . ?
O3 C14 H14B 109.5 . . ?
O3 C14 H14C 109.5 . . ?
H14A C14 H14B 109.5 . . ?
H14A C14 H14C 109.5 . . ?
H14B C14 H14C 109.5 . . ?
O4 C15 H15A 109.5 . . ?
O4 C15 H15B 109.5 . . ?
O4 C15 H15C 109.5 . . ?
H15A C15 H15B 109.5 . . ?
H15A C15 H15C 109.5 . . ?
H15B C15 H15C 109.5 . . ?
O3A C14A H14D 109.5 . . ?
O3A C14A H14E 109.5 . . ?
O3A C14A H14F 109.5 . . ?
H14D C14A H14E 109.5 . . ?
H14D C14A H14F 109.5 . . ?
H14E C14A H14F 109.5 . . ?
O4A C15A H15D 109.5 . . ?
O4A C15A H15E 109.5 . . ?
O4A C15A H15F 109.5 . . ?
H15D C15A H15E 109.5 . . ?
H15D C15A H15F 109.5 . . ?
H15E C15A H15F 109.5 . . ?

loop_
_geom_bond_atom_site_label_1
_geom_bond_atom_site_label_2
_geom_bond_distance
_geom_bond_site_symmetry_2
_geom_bond_publ_flag
V1A O1A 1.9560(18) . ?
V1A O2A 1.8525(19) . ?
V1A O4A 1.762(2) . ?
V1A N2A 2.116(3) . ?
V1A O5A 1.576(2) . ?
V1A N3 2.458(2) 2_656 ?
V1 O2 1.851(2) . ?
V1 O1 1.9398(19) . ?
V1 O4 1.768(2) . ?
V1 N2 2.136(2) . ?
V1 N3A 2.458(3) . ?
V1 O5 1.588(2) . ?
O1A C1A 1.307(3) . ?
O2A C4A 1.342(3) . ?
O2 C4 1.326(3) . ?
O4A C15A 1.366(4) . ?
O1 C1 1.310(3) . ?
O3 C5 1.372(4) . ?
O3 C14 1.425(4) . ?
N2A N1A 1.405(3) . ?
N2A C2A 1.283(3) . ?
O4 C15 1.411(4) . ?
N3 C10 1.327(3) . ?
N3 C11 1.348(4) . ?
N2 N1 1.401(3) . ?
N2 C2 1.285(4) . ?
O3A C5A 1.355(4) . ?
O3A C14A 1.418(4) . ?
N3A C10A 1.339(3) . ?
N3A C11A 1.335(4) . ?
N1 C1 1.298(4) . ?
N1A C1A 1.298(4) . ?
C9 C10 1.395(4) . ?
C9 C1 1.480(4) . ?
C9 C13 1.371(4) . ?
C10 H10 0.9300 . ?
C9A C10A 1.373(4) . ?
C9A C1A 1.486(4) . ?
C9A C13A 1.392(4) . ?
C10A H10A 0.9300 . ?
C3A C2A 1.437(4) . ?
C3A C4A 1.393(4) . ?
C3A C8A 1.409(4) . ?
C2A H2A 0.9300 . ?
C4A C5A 1.412(4) . ?
C4 C5 1.410(4) . ?
C4 C3 1.411(4) . ?
C13A H13A 0.9300 . ?
C13A C12A 1.386(4) . ?
C11A H11A 0.9300 . ?
C11A C12A 1.368(4) . ?
C2 H2 0.9300 . ?
C2 C3 1.446(4) . ?
C11 H11 0.9300 . ?
C11 C12 1.365(4) . ?
C5 C6 1.372(4) . ?
C12A H12A 0.9300 . ?
C3 C8 1.397(4) . ?
C8A H8A 0.9300 . ?
C8A C7A 1.364(4) . ?
C5A C6A 1.378(4) . ?
C12 H12 0.9300 . ?
C12 C13 1.379(4) . ?
C13 H13 0.9300 . ?
C8 H8 0.9300 . ?
C8 C7 1.361(4) . ?
C6 H6 0.9300 . ?
C6 C7 1.388(5) . ?
C7 H7 0.9300 . ?
C6A H6A 0.9300 . ?
C6A C7A 1.395(5) . ?
C7A H7A 0.9300 . ?
C14 H14A 0.9600 . ?
C14 H14B 0.9600 . ?
C14 H14C 0.9600 . ?
C15 H15A 0.9600 . ?
C15 H15B 0.9600 . ?
C15 H15C 0.9600 . ?
C14A H14D 0.9600 . ?
C14A H14E 0.9600 . ?
C14A H14F 0.9600 . ?
C15A H15D 0.9600 . ?
C15A H15E 0.9600 . ?
C15A H15F 0.9600 . ?

loop_
_geom_torsion_atom_site_label_1
_geom_torsion_atom_site_label_2
_geom_torsion_atom_site_label_3
_geom_torsion_atom_site_label_4
_geom_torsion
_geom_torsion_site_symmetry_1
_geom_torsion_site_symmetry_2
_geom_torsion_site_symmetry_3
_geom_torsion_site_symmetry_4
_geom_torsion_publ_flag
V1A O1A C1A N1A 6.6(3) . . . . ?
V1A O1A C1A C9A -168.96(16) . . . . ?
V1A O2A C4A C3A 32.1(4) . . . . ?
V1A O2A C4A C5A -151.1(2) . . . . ?
V1A N2A N1A C1A -3.7(3) . . . . ?
V1A N2A C2A C3A -9.2(4) . . . . ?
V1A N3 C10 C9 -163.0(2) 2_646 . . . ?
V1A N3 C11 C12 165.2(3) 2_646 . . . ?
V1 O2 C4 C5 153.9(2) . . . . ?
V1 O2 C4 C3 -28.4(4) . . . . ?
V1 O1 C1 N1 0.0(4) . . . . ?
V1 O1 C1 C9 177.39(19) . . . . ?
V1 N2 N1 C1 -0.1(3) . . . . ?
V1 N2 C2 C3 10.5(5) . . . . ?
V1 N3A C10A C9A -176.25(19) . . . . ?
V1 N3A C11A C12A 178.3(2) . . . . ?
O1A V1A O2A C4A -75.0(3) . . . . ?
O1A V1A O4A C15A 76.4(4) . . . . ?
O2A V1A O4A C15A -127.1(3) . . . . ?
O2A C4A C5A O3A 1.0(4) . . . . ?
O2A C4A C5A C6A -179.8(3) . . . . ?
O2 V1 O4 C15 106.5(3) . . . . ?
O2 C4 C5 O3 -1.1(4) . . . . ?
O2 C4 C5 C6 177.0(3) . . . . ?
O2 C4 C3 C2 -1.4(5) . . . . ?
O2 C4 C3 C8 -176.3(3) . . . . ?
O4A V1A O2A C4A 162.4(2) . . . . ?
O1 V1 O2 C4 75.6(3) . . . . ?
O1 V1 O4 C15 -98.5(3) . . . . ?
O3 C5 C6 C7 178.0(3) . . . . ?
N2A V1A O2A C4A -38.8(2) . . . . ?
N2A V1A O4A C15A 126.5(4) . . . . ?
N2A N1A C1A O1A -1.6(3) . . . . ?
N2A N1A C1A C9A 173.9(2) . . . . ?
O5A V1A O2A C4A 55.6(3) . . . . ?
O5A V1A O4A C15A -22.6(4) . . . . ?
O4 V1 O2 C4 -161.8(3) . . . . ?
N3 V1A O2A C4A -123.2(3) 2_656 . . . ?
N3 V1A O4A C15A 155.6(4) 2_656 . . . ?
N3 C11 C12 C13 -1.8(5) . . . . ?
N2 V1 O2 C4 34.1(3) . . . . ?
N2 V1 O4 C15 -144.0(3) . . . . ?
N2 N1 C1 O1 0.0(4) . . . . ?
N2 N1 C1 C9 -177.2(3) . . . . ?
N2 C2 C3 C4 7.6(5) . . . . ?
N2 C2 C3 C8 -177.5(3) . . . . ?
O3A C5A C6A C7A 179.7(3) . . . . ?
N3A V1 O2 C4 117.2(3) . . . . ?
N3A V1 O4 C15 -176.1(3) . . . . ?
N3A C11A C12A C13A -0.8(5) . . . . ?
O5 V1 O2 C4 -57.2(3) . . . . ?
O5 V1 O4 C15 2.6(3) . . . . ?
N1 N2 C2 C3 -174.1(3) . . . . ?
N1A N2A C2A C3A 175.5(2) . . . . ?
C10 N3 C11 C12 1.4(5) . . . . ?
C10 C9 C1 O1 165.8(3) . . . . ?
C10 C9 C1 N1 -16.7(5) . . . . ?
C10 C9 C13 C12 0.1(5) . . . . ?
C9A C13A C12A C11A -1.1(4) . . . . ?
C10A N3A C11A C12A 0.8(4) . . . . ?
C10A C9A C1A O1A -2.8(4) . . . . ?
C10A C9A C1A N1A -178.6(2) . . . . ?
C10A C9A C13A C12A 2.9(4) . . . . ?
C1A C9A C10A N3A 173.5(2) . . . . ?
C1A C9A C13A C12A -173.7(3) . . . . ?
C3A C4A C5A O3A 177.9(3) . . . . ?
C3A C4A C5A C6A -2.9(4) . . . . ?
C3A C8A C7A C6A -2.4(5) . . . . ?
C1 C9 C10 N3 177.6(3) . . . . ?
C1 C9 C13 C12 -178.0(3) . . . . ?
C2A N2A N1A C1A 172.1(2) . . . . ?
C2A C3A C4A O2A 2.7(4) . . . . ?
C2A C3A C4A C5A -174.1(3) . . . . ?
C2A C3A C8A C7A 176.7(3) . . . . ?
C4A C3A C2A N2A -11.5(4) . . . . ?
C4A C3A C8A C7A 0.0(4) . . . . ?
C4A C5A C6A C7A 0.6(5) . . . . ?
C4 C5 C6 C7 0.1(5) . . . . ?
C4 C3 C8 C7 -1.2(5) . . . . ?
C13A C9A C10A N3A -3.1(4) . . . . ?
C13A C9A C1A O1A 173.7(2) . . . . ?
C13A C9A C1A N1A -2.1(4) . . . . ?
C11A N3A C10A C9A 1.3(4) . . . . ?
C2 N2 N1 C1 -176.0(3) . . . . ?
C2 C3 C8 C7 -176.2(3) . . . . ?
C11 N3 C10 C9 -0.2(4) . . . . ?
C11 C12 C13 C9 1.0(5) . . . . ?
C5 C4 C3 C2 176.3(3) . . . . ?
C5 C4 C3 C8 1.4(5) . . . . ?
C5 C6 C7 C8 0.1(5) . . . . ?
C3 C4 C5 O3 -178.9(3) . . . . ?
C3 C4 C5 C6 -0.9(5) . . . . ?
C3 C8 C7 C6 0.5(5) . . . . ?
C8A C3A C2A N2A 171.9(3) . . . . ?
C8A C3A C4A O2A 179.4(3) . . . . ?
C8A C3A C4A C5A 2.6(4) . . . . ?
C5A C6A C7A C8A 2.1(5) . . . . ?
C13 C9 C10 N3 -0.5(5) . . . . ?
C13 C9 C1 O1 -16.2(4) . . . . ?
C13 C9 C1 N1 161.3(3) . . . . ?
C14 O3 C5 C4 -174.6(3) . . . . ?
C14 O3 C5 C6 7.5(5) . . . . ?
C14A O3A C5A C4A -175.5(4) . . . . ?
C14A O3A C5A C6A 5.3(5) . . . . ?
